data_4003967
loop_
_publ_author_name
'Denis, Paul-Henry'
'Mertens, Martijn'
'Van Gompel, Wouter T. M.'
'Van Hecke, Kristof'
'Ruttens, Bart'
'D&#x2019;Haen, Jan'
'Lutsen, Laurence'
'Vanderzande, Dirk'

_publ_section_title
;
 Directing the Self-Assembly of Conjugated Organic Ammonium Cations in
 Low-Dimensional Perovskites by Halide Substitution
;
_journal_name_full 'Chemistry of Materials'
_journal_paper_doi 10.1021/acs.chemmater.1c01221
_journal_year 2021
_chemical_formula_moiety 'I7 Pb2, 3(C11 H14 N S2), H2 O'
_chemical_formula_sum 'C33 H44 I7 N3 O Pb2 S6'
_chemical_formula_weight 1993.77
_space_group_crystal_system monoclinic
_space_group_IT_number 14
_space_group_name_Hall '-P 2ybc'
_space_group_name_H-M_alt 'P 1 21/c 1'
_atom_sites_solution_hydrogens mixed
_audit_creation_date 2020-01-03
_audit_creation_method
;
Olex2 1.2
(compiled May 18 2018 14:05:52 for OlexSys, GUI svn.r5506)
;
_cell_angle_alpha 90
_cell_angle_beta 91.9300(10)
_cell_angle_gamma 90
_cell_formula_units_Z 4
_cell_length_a 15.4912(2)
_cell_length_b 8.37690(10)
_cell_length_c 40.0997(5)
_cell_measurement_reflns_used 13856
_cell_measurement_temperature 100(1)
_cell_measurement_theta_max 73.8410
_cell_measurement_theta_min 2.8130
_cell_volume 5200.72(11)
_computing_cell_refinement 'CrysAlisPro 1.171.40.67a (Rigaku OD, 2019)'
_computing_data_collection 'CrysAlisPro 1.171.40.67a (Rigaku OD, 2019)'
_computing_data_reduction 'CrysAlisPro 1.171.40.67a (Rigaku OD, 2019)'
_computing_molecular_graphics 'Olex2 (Dolomanov et al., 2009)'
_computing_publication_material 'Olex2 (Dolomanov et al., 2009)'
_computing_structure_refinement 'ShelXL (Sheldrick, 2015)'
_computing_structure_solution 'SHELXT 2018/2 (Sheldrick, 2018)'
_diffrn_ambient_environment N~2~
_diffrn_ambient_temperature 100(1)
_diffrn_detector 'CCD plate'
_diffrn_detector_area_resol_mean 10.4839
_diffrn_detector_type Atlas
_diffrn_measured_fraction_theta_full 0.998
_diffrn_measured_fraction_theta_max 0.975
_diffrn_measurement_details
;
List of Runs (angles in degrees, time in seconds):

  # Type    Start    End  Width  t~exp~   \w     \q     \k     \f   Frames
--------------------------------------------------------------------------
  1  \w    -66.00  33.00   1.00    5.00    --  -41.68  38.00 -30.00   99
  2  \w   -115.00 -14.00   1.00    5.00    --  -41.68 -57.00-180.00  101
  3  \w     27.00  98.00   1.00    5.00    --   41.68-125.00-180.00   71
  4  \w     97.00 178.00   1.00   20.00    --  106.01 125.00 -60.00   81
  5  \w     78.00 178.00   1.00   20.00    --  106.01  30.00   0.00  100
  6  \w     33.00 112.00   1.00   20.00    --  106.01-125.00 120.00   79
  7  \w     33.00 112.00   1.00   20.00    --  106.01-125.00  30.00   79
  8  \w     33.00 132.00   1.00   20.00    --  106.01 -45.00-180.00   99
  9  \w    103.00 178.00   1.00   20.00    --  106.01  77.00-120.00   75
 10  \w   -115.00 -14.00   1.00    5.00    --  -41.68 -57.00 -60.00  101
 11  \w   -115.00 -14.00   1.00    5.00    --  -41.68 -57.00  60.00  101
 12  \w     78.00 178.00   1.00   20.00    --  106.01  30.00-180.00  100
 13  \w     53.00 178.00   1.00   20.00    --  106.01  15.00 -60.00  125
 14  \w     77.00 178.00   1.00   20.00    --  106.01  61.00 120.00  101
 15  \w     78.00 178.00   1.00   20.00    --  106.01  30.00  90.00  100
 16  \w   -115.00 -14.00   1.00    5.00    --  -41.68 -57.00   0.00  101
 17  \w    -70.00  31.00   1.00    5.00    --  -41.68  57.00  90.00  101
 18  \w     77.00 102.00   1.00   20.00    --  106.01  61.00-180.00   25
;
_diffrn_measurement_device 'four-circle diffractometer'
_diffrn_measurement_device_type 'SuperNova, Dual, Cu at home/near, Atlas'
_diffrn_measurement_method '\w scans'
_diffrn_orient_matrix_type 'CrysAlisPro convention (1999,Acta A55,543-557)'
_diffrn_orient_matrix_UB_11 -0.0873246000
_diffrn_orient_matrix_UB_12 -0.0168975000
_diffrn_orient_matrix_UB_13 0.0169692000
_diffrn_orient_matrix_UB_21 -0.0431117000
_diffrn_orient_matrix_UB_22 -0.0500777000
_diffrn_orient_matrix_UB_23 -0.0335660000
_diffrn_orient_matrix_UB_31 0.0205615000
_diffrn_orient_matrix_UB_32 -0.1761473000
_diffrn_orient_matrix_UB_33 0.0078795000
_diffrn_radiation_monochromator mirror
_diffrn_radiation_probe x-ray
_diffrn_radiation_type CuK\a
_diffrn_radiation_wavelength 1.54184
_diffrn_reflns_av_R_equivalents 0.0725
_diffrn_reflns_av_unetI/netI 0.0503
_diffrn_reflns_Laue_measured_fraction_full 0.998
_diffrn_reflns_Laue_measured_fraction_max 0.975
_diffrn_reflns_limit_h_max 19
_diffrn_reflns_limit_h_min -19
_diffrn_reflns_limit_k_max 9
_diffrn_reflns_limit_k_min -10
_diffrn_reflns_limit_l_max 49
_diffrn_reflns_limit_l_min -49
_diffrn_reflns_number 50163
_diffrn_reflns_point_group_measured_fraction_full 0.998
_diffrn_reflns_point_group_measured_fraction_max 0.975
_diffrn_reflns_theta_full 67.684
_diffrn_reflns_theta_max 74.429
_diffrn_reflns_theta_min 2.854
_diffrn_source 'micro-focus sealed X-ray tube'
_diffrn_source_type 'SuperNova (Cu) X-ray Source'
_exptl_absorpt_coefficient_mu 47.543
_exptl_absorpt_correction_T_max 1.000
_exptl_absorpt_correction_T_min 0.653
_exptl_absorpt_correction_type gaussian
_exptl_absorpt_process_details
;
CrysAlisPro 1.171.40.67a (Rigaku Oxford Diffraction, 2019)
Numerical absorption correction based on gaussian integration over
			a multifaceted crystal model
Empirical absorption correction using spherical harmonics,
 implemented in SCALE3 ABSPACK scaling algorithm.
;
_exptl_crystal_colour 'clear yellow'
_exptl_crystal_colour_lustre clear
_exptl_crystal_colour_primary yellow
_exptl_crystal_density_diffrn 2.546
_exptl_crystal_description plate
_exptl_crystal_F_000 3608
_exptl_crystal_size_max 0.177
_exptl_crystal_size_mid 0.113
_exptl_crystal_size_min 0.066
_refine_diff_density_max 1.634
_refine_diff_density_min -1.262
_refine_diff_density_rms 0.228
_refine_ls_extinction_method none
_refine_ls_goodness_of_fit_ref 1.049
_refine_ls_hydrogen_treatment constr
_refine_ls_matrix_type full
_refine_ls_number_parameters 518
_refine_ls_number_reflns 10362
_refine_ls_number_restraints 171
_refine_ls_restrained_S_all 1.073
_refine_ls_R_factor_all 0.0535
_refine_ls_R_factor_gt 0.0420
_refine_ls_shift/su_max 0.001
_refine_ls_shift/su_mean 0.000
_refine_ls_structure_factor_coef Fsqd
_refine_ls_weighting_details 'w=1/[\s^2^(Fo^2^)+(0.0425P)^2^+20.2094P] where P=(Fo^2^+2Fc^2^)/3'
_refine_ls_weighting_scheme calc
_refine_ls_wR_factor_gt 0.0963
_refine_ls_wR_factor_ref 0.1030
_reflns_Friedel_coverage 0.000
_reflns_number_gt 8635
_reflns_number_total 10362
_reflns_threshold_expression 'I > 2\s(I)'
_cod_data_source_file cm1c01221_si_001.cif
_cod_data_source_block dvdz015
_cod_database_code 4003967
_shelx_shelxl_version_number 2018/3
_chemical_oxdiff_formula 'C33 H44 I7 N3 O Pb2 S6'
_shelx_space_group_comment
;
The symmetry employed for this shelxl refinement is uniquely defined
by the following loop, which should always be used as a source of
symmetry information in preference to the above space-group names.
They are only intended as comments.
;
_reflns_odcompleteness_completeness 99.86
_reflns_odcompleteness_iscentric 1
_reflns_odcompleteness_theta 66.97
_olex2_refinement_description
;
1. Fixed Uiso
 At 1.2 times of:
  All C(H) groups, All C(H,H) groups, All C(H,H,H,H) groups, All N(H,H,H) groups
 At 1.5 times of:
  All O(H,H) groups
2. Restrained distances
 C1A-S1A
 1.725 with sigma of 0.01
 S1A-C2A
 1.725 with sigma of 0.01
 C2A-C3A
 1.365 with sigma of 0.01
 C3A-C4A
 1.409 with sigma of 0.01
 C4A-C1A
 1.365 with sigma of 0.01
 C1B-S1B
 1.725 with sigma of 0.01
 S1B-C2B
 1.725 with sigma of 0.01
 C2B-C3B
 1.365 with sigma of 0.01
 C3B-C4B
 1.409 with sigma of 0.01
 C4B-C1B
 1.365 with sigma of 0.01
 C23A-S5A
 1.725 with sigma of 0.01
 S5A-C24A
 1.725 with sigma of 0.01
 C24A-C25A
 1.365 with sigma of 0.01
 C25A-C26A
 1.409 with sigma of 0.01
 C26A-C23A
 1.365 with sigma of 0.01
 C23B-S5B
 1.725 with sigma of 0.01
 S5B-C24B
 1.725 with sigma of 0.01
 C24B-C25B
 1.365 with sigma of 0.01
 C25B-C26B
 1.409 with sigma of 0.01
 C26B-C23B
 1.365 with sigma of 0.01
 C5-C1B
 1.451 with sigma of 0.01
 C27-C23B
 1.451 with sigma of 0.01
 C10-C11A = C10-C11B
 1.513 with sigma of 0.01
 C11A-N1A = C11B-N1B
 1.485 with sigma of 0.01
 S1A-C3A
 2.483 with sigma of 0.02
 C2A-C4A
 2.553 with sigma of 0.02
 C3A-C1A
 2.314 with sigma of 0.02
 C4A-S1A
 2.314 with sigma of 0.02
 C1A-C2A
 2.553 with sigma of 0.02
 S1B-C3B
 2.483 with sigma of 0.02
 C2B-C4B
 2.553 with sigma of 0.02
 C3B-C1B
 2.314 with sigma of 0.02
 C4B-S1B
 2.314 with sigma of 0.02
 C1B-C2B
 2.553 with sigma of 0.02
 S5A-C25A
 2.483 with sigma of 0.02
 C24A-C26A
 2.553 with sigma of 0.02
 C25A-C23A
 2.314 with sigma of 0.02
 C26A-S5A
 2.314 with sigma of 0.02
 C23A-C24A
 2.553 with sigma of 0.02
 S5B-C25B
 2.483 with sigma of 0.02
 C24B-C26B
 2.553 with sigma of 0.02
 C25B-C23B
 2.314 with sigma of 0.02
 C26B-S5B
 2.314 with sigma of 0.02
 C23B-C24B
 2.553 with sigma of 0.02
 C10-N1A = C10-N1B
 2.476 with sigma of 0.02
3. Restrained planarity
 C5, S1B, C1B, C2B, C3B, C4B
 with sigma of 0.01
4. Uiso/Uaniso restraints and constraints
S1B \\sim C1B \\sim C2B \\sim C3B \\sim C4B: within 2A with sigma of 0.01 and
sigma for terminal atoms of 0.02
S1A \\sim C1A \\sim C2A \\sim C3A \\sim C4A: within 2A with sigma of 0.01 and
sigma for terminal atoms of 0.02
S5A \\sim C23A \\sim C24A \\sim C25A \\sim C26A: within 2A with sigma of 0.01
and sigma for terminal atoms of 0.02
S5B \\sim C23B \\sim C24B \\sim C25B \\sim C26B: within 2A with sigma of 0.01
and sigma for terminal atoms of 0.02
Uanis(C1A) = Uanis(C1B)
Uanis(S1A) = Uanis(S1B)
Uanis(C2A) = Uanis(C2B)
Uanis(C4A) = Uanis(C4B)
Uanis(C3A) = Uanis(C3B)
Uanis(N1A) = Uanis(N1B)
Uanis(C11A) = Uanis(C11B)
Uanis(C23A) = Uanis(C23B)
Uanis(S5A) = Uanis(S5B)
Uanis(C24A) = Uanis(C24B)
Uanis(C25A) = Uanis(C25B)
Uanis(C26A) = Uanis(C26B)
5. Others
 Sof(S1B)=Sof(C1B)=Sof(C2B)=Sof(H2B)=Sof(C3B)=Sof(H3B)=Sof(C4B)=Sof(H4B)=1-
 FVAR(1)
 Sof(S1A)=Sof(C1A)=Sof(C2A)=Sof(H2A)=Sof(C3A)=Sof(H3A)=Sof(C4A)=Sof(H4A)=FVAR(1)
 Sof(H10C)=Sof(H10D)=Sof(N1B)=Sof(H1BA)=Sof(H1BB)=Sof(H1BC)=Sof(C11B)=
 Sof(H11C)=Sof(H11D)=1-FVAR(2)
 Sof(H10A)=Sof(H10B)=Sof(N1A)=Sof(H1AA)=Sof(H1AB)=Sof(H1AC)=Sof(C11A)=
 Sof(H11A)=Sof(H11B)=FVAR(2)
 Sof(S5B)=Sof(C23B)=Sof(C24B)=Sof(H24B)=Sof(C25B)=Sof(H25B)=Sof(C26B)=
 Sof(H26B)=1-FVAR(3)
 Sof(S5A)=Sof(C23A)=Sof(C24A)=Sof(H24A)=Sof(C25A)=Sof(H25A)=Sof(C26A)=
 Sof(H26A)=FVAR(3)
6.a Free rotating group:
 O1(H1A,H1B)
6.b Secondary CH2 refined with riding coordinates:
 C9(H9A,H9B), C10(H10A,H10B), C10(H10C,H10D), C11A(H11A,H11B), C11B(H11C,H11D),
  C20(H20A,H20B), C21(H21A,H21B), C22(H22A,H22B), C31(H31A,H31B), C32(H32A,
 H32B), C33(H33A,H33B)
6.c Aromatic/amide H refined with riding coordinates:
 C6(H6), C7(H7), C2A(H2A), C3A(H3A), C4A(H4A), C2B(H2B), C3B(H3B), C4B(H4B),
 C13(H13), C14(H14), C15(H15), C17(H17), C18(H18), C28(H28), C29(H29),
 C24A(H24A), C25A(H25A), C26A(H26A), C24B(H24B), C25B(H25B), C26B(H26B)
6.d Idealised Me refined as rotating group:
 N1A(H1AA,H1AB,H1AC), N1B(H1BA,H1BB,H1BC), N2(H2C,H2D,H2E), N3(H3C,H3D,H3E)
;
_olex2_exptl_crystal_mounting_method 'mounted on a LithoLoop'
_olex2_submission_special_instructions 'No special instructions were received'
_oxdiff_exptl_absorpt_empirical_details
;
Empirical correction (ABSPACK) includes:
- Absorption correction using spherical harmonics
- Frame scaling
;
_oxdiff_exptl_absorpt_empirical_full_max 4.880
_oxdiff_exptl_absorpt_empirical_full_min 0.461

loop_
_space_group_symop_operation_xyz
'x, y, z'
'-x, y+1/2, -z+1/2'
'-x, -y, -z'
'x, -y-1/2, z-1/2'

loop_
_atom_site_label
_atom_site_type_symbol
_atom_site_fract_x
_atom_site_fract_y
_atom_site_fract_z
_atom_site_U_iso_or_equiv
_atom_site_adp_type
_atom_site_occupancy
_atom_site_site_symmetry_order
_atom_site_calc_flag
_atom_site_refinement_flags_posn
_atom_site_refinement_flags_adp
_atom_site_refinement_flags_occupancy
_atom_site_disorder_assembly
_atom_site_disorder_group
Pb1 Pb 0.000000 0.500000 0.500000 0.02623(11) Uani 1 2 d S T P . .
Pb2 Pb 0.23136(2) 0.52240(4) 0.46251(2) 0.02465(9) Uani 1 1 d . . . . .
Pb3 Pb 0.500000 1.000000 0.500000 0.03102(12) Uani 1 2 d S T P . .
I1 I 0.09630(3) 0.22296(6) 0.45863(2) 0.02536(12) Uani 1 1 d . . . . .
I2 I 0.17964(4) 0.54502(7) 0.54083(2) 0.02840(12) Uani 1 1 d . . . . .
I3 I 0.32529(4) 0.84868(7) 0.47270(2) 0.03182(13) Uani 1 1 d . . . . .
I4 I 0.29247(4) 0.53721(8) 0.38841(2) 0.03428(14) Uani 1 1 d . . . . .
I5 I 0.06494(3) 0.73681(7) 0.44441(2) 0.02659(12) Uani 1 1 d . . . . .
I6 I 0.60070(4) 0.67335(7) 0.51301(2) 0.03239(13) Uani 1 1 d . . . . .
I7 I 0.43271(4) 0.99733(7) 0.57521(2) 0.03034(13) Uani 1 1 d . . . . .
S2 S 0.26182(14) 1.0734(3) 0.66462(5) 0.0301(5) Uani 1 1 d . . . . .
C5 C 0.2057(5) 1.1238(10) 0.70005(18) 0.0242(17) Uani 1 1 d D . . . .
C6 C 0.1315(5) 1.1990(11) 0.6914(2) 0.0277(18) Uani 1 1 d . . . . .
H6 H 0.091088 1.232520 0.707314 0.033 Uiso 1 1 calc R . . . .
C7 C 0.1189(6) 1.2239(11) 0.6569(2) 0.0269(18) Uani 1 1 d . . . . .
H7 H 0.070737 1.279182 0.647211 0.032 Uiso 1 1 calc R . . . .
C8 C 0.1832(6) 1.1602(11) 0.6388(2) 0.0299(19) Uani 1 1 d . . . . .
C9 C 0.1907(7) 1.1671(11) 0.6017(2) 0.037(2) Uani 1 1 d . . . . .
H9A H 0.251469 1.190464 0.596567 0.044 Uiso 1 1 calc R . . . .
H9B H 0.154977 1.256946 0.592978 0.044 Uiso 1 1 calc R . . . .
C10 C 0.1633(6) 1.0171(13) 0.58336(18) 0.036(2) Uani 1 1 d D . . . .
H10A H 0.104470 0.984106 0.589373 0.044 Uiso 0.486(12) 1 calc R . . A 1
H10B H 0.203989 0.928437 0.588367 0.044 Uiso 0.486(12) 1 calc R . . A 1
H10C H 0.105309 0.988086 0.591051 0.044 Uiso 0.514(12) 1 calc R . . A 2
H10D H 0.203190 0.931023 0.590904 0.044 Uiso 0.514(12) 1 calc R . . A 2
S1A S 0.19757(19) 1.1717(4) 0.76755(6) 0.0331(7) Uani 0.830(7) 1 d D U . B 1
N1A N 0.1210(10) 0.9463(19) 0.5249(3) 0.033(2) Uani 0.486(12) 1 d D . . A 1
H1AA H 0.115566 0.985834 0.503817 0.040 Uiso 0.486(12) 1 calc GR . . A 1
H1AB H 0.067731 0.925420 0.532740 0.040 Uiso 0.486(12) 1 calc GR . . A 1
H1AC H 0.152507 0.854568 0.524741 0.040 Uiso 0.486(12) 1 calc GR . . A 1
C1A C 0.2437(6) 1.0911(13) 0.73295(18) 0.0292(16) Uani 0.830(7) 1 d D U . B 1
C2A C 0.2715(7) 1.0896(17) 0.7958(2) 0.037(2) Uani 0.830(7) 1 d D U . B 1
H2A H 0.272503 1.101789 0.819315 0.045 Uiso 0.830(7) 1 calc R . . B 1
C3A C 0.3287(7) 1.0027(15) 0.7774(2) 0.037(2) Uani 0.830(7) 1 d D U . B 1
H3A H 0.375201 0.944857 0.787650 0.045 Uiso 0.830(7) 1 calc R . . B 1
C4A C 0.3141(9) 1.0048(19) 0.7422(3) 0.037(3) Uani 0.830(7) 1 d D U . B 1
H4A H 0.349806 0.951619 0.726891 0.044 Uiso 0.830(7) 1 calc R . . B 1
C11A C 0.166(2) 1.065(3) 0.5469(3) 0.031(5) Uani 0.486(12) 1 d D . . A 1
H11A H 0.137295 1.170570 0.543833 0.037 Uiso 0.486(12) 1 calc R . . A 1
H11B H 0.226357 1.075911 0.540347 0.037 Uiso 0.486(12) 1 calc R . . A 1
S1B S 0.3260(13) 0.973(3) 0.7441(4) 0.0331(7) Uani 0.170(7) 1 d D U . B 2
N1B N 0.2311(9) 1.1033(19) 0.5313(3) 0.033(2) Uani 0.514(12) 1 d D . . A 2
H1BA H 0.227683 1.096423 0.508622 0.040 Uiso 0.514(12) 1 calc GR . . A 2
H1BB H 0.282267 1.061484 0.538928 0.040 Uiso 0.514(12) 1 calc GR . . A 2
H1BC H 0.227809 1.207522 0.537514 0.040 Uiso 0.514(12) 1 calc GR . . A 2
C1B C 0.2403(13) 1.092(2) 0.7334(4) 0.0292(16) Uani 0.170(7) 1 d D U . B 2
C2B C 0.328(2) 0.993(4) 0.7868(4) 0.037(2) Uani 0.170(7) 1 d D U . B 2
H2B H 0.365757 0.947082 0.803207 0.045 Uiso 0.170(7) 1 calc R . . B 2
C3B C 0.259(3) 1.096(6) 0.7908(5) 0.037(2) Uani 0.170(7) 1 d D U . B 2
H3B H 0.243772 1.129450 0.812498 0.045 Uiso 0.170(7) 1 calc R . . B 2
C4B C 0.211(2) 1.150(5) 0.7622(7) 0.037(3) Uani 0.170(7) 1 d D U . B 2
H4B H 0.162909 1.220459 0.763293 0.044 Uiso 0.170(7) 1 calc R . . B 2
C11B C 0.1590(18) 1.013(3) 0.5455(3) 0.031(5) Uani 0.514(12) 1 d D . . A 2
H11C H 0.161120 0.900837 0.537860 0.037 Uiso 0.514(12) 1 calc R . . A 2
H11D H 0.103401 1.059494 0.537366 0.037 Uiso 0.514(12) 1 calc R . . A 2
S3 S 0.60927(17) 1.0314(4) 0.70317(6) 0.0417(6) Uani 1 1 d . . . . .
S4 S 0.56638(15) 1.1661(3) 0.80694(6) 0.0346(5) Uani 1 1 d . . . . .
N2 N 0.4997(5) 0.9010(10) 0.9321(2) 0.0354(18) Uani 1 1 d . . . . .
H2C H 0.449417 0.922568 0.920589 0.042 Uiso 1 1 calc GR . . . .
H2D H 0.492648 0.918181 0.954225 0.042 Uiso 1 1 calc GR . . . .
H2E H 0.514648 0.797252 0.928763 0.042 Uiso 1 1 calc GR . . . .
C12 C 0.5704(5) 1.1198(11) 0.7391(2) 0.0285(18) Uani 1 1 d . . . . .
C13 C 0.4996(6) 1.2124(13) 0.7308(2) 0.036(2) Uani 1 1 d . . . . .
H13 H 0.467845 1.269168 0.746800 0.043 Uiso 1 1 calc R . . . .
C14 C 0.4784(6) 1.2156(13) 0.6961(2) 0.038(2) Uani 1 1 d . . . . .
H14 H 0.432602 1.277434 0.686419 0.045 Uiso 1 1 calc R . . . .
C15 C 0.5302(6) 1.1213(14) 0.6784(3) 0.041(2) Uani 1 1 d . . . . .
H15 H 0.523993 1.106065 0.654987 0.050 Uiso 1 1 calc R . . . .
C16 C 0.6107(6) 1.0900(11) 0.7713(2) 0.0286(18) Uani 1 1 d . . . . .
C17 C 0.6847(6) 1.0084(11) 0.7789(2) 0.0299(19) Uani 1 1 d . . . . .
H17 H 0.718431 0.957271 0.762692 0.036 Uiso 1 1 calc R . . . .
C18 C 0.7065(6) 1.0071(11) 0.8134(2) 0.0312(19) Uani 1 1 d . . . . .
H18 H 0.756543 0.955599 0.822613 0.037 Uiso 1 1 calc R . . . .
C19 C 0.6492(6) 1.0864(12) 0.8323(2) 0.032(2) Uani 1 1 d . . . . .
C20 C 0.6454(7) 1.0998(13) 0.8688(2) 0.039(2) Uani 1 1 d . . . . .
H20A H 0.632252 1.211562 0.874820 0.047 Uiso 1 1 calc R . . . .
H20B H 0.702392 1.071942 0.879068 0.047 Uiso 1 1 calc R . . . .
C21 C 0.5756(7) 0.9882(13) 0.8827(3) 0.041(2) Uani 1 1 d . . . . .
H21A H 0.519034 1.012963 0.871722 0.050 Uiso 1 1 calc R . . . .
H21B H 0.590091 0.876036 0.877505 0.050 Uiso 1 1 calc R . . . .
C22 C 0.5687(7) 1.0064(13) 0.9201(2) 0.037(2) Uani 1 1 d . . . . .
H22A H 0.624440 0.978041 0.931410 0.045 Uiso 1 1 calc R . . . .
H22B H 0.555345 1.118789 0.925624 0.045 Uiso 1 1 calc R . . . .
S6 S 0.97646(15) 1.0026(3) 0.75041(6) 0.0360(5) Uani 1 1 d . . . . .
N3 N 0.7847(6) 1.0307(11) 0.6037(2) 0.041(2) Uani 1 1 d . . . . .
H3C H 0.799404 1.009035 0.582356 0.050 Uiso 1 1 calc GR . . . .
H3D H 0.776156 1.137578 0.605963 0.050 Uiso 1 1 calc GR . . . .
H3E H 0.735353 0.977611 0.608330 0.050 Uiso 1 1 calc GR . . . .
C27 C 0.9288(6) 1.1241(11) 0.7798(2) 0.0278(18) Uani 1 1 d D . . . .
C28 C 0.8637(6) 1.2132(13) 0.7662(2) 0.035(2) Uani 1 1 d . . . . .
H28 H 0.829907 1.286366 0.778269 0.042 Uiso 1 1 calc R . . . .
C29 C 0.8526(6) 1.1826(12) 0.7313(2) 0.036(2) Uani 1 1 d . . . . .
H29 H 0.809893 1.235393 0.717822 0.043 Uiso 1 1 calc R . . . .
C30 C 0.9073(6) 1.0724(13) 0.7187(2) 0.036(2) Uani 1 1 d . . . . .
C31 C 0.9143(6) 1.0016(14) 0.6847(2) 0.040(2) Uani 1 1 d . . . . .
H31A H 0.970230 1.033609 0.675434 0.048 Uiso 1 1 calc R . . . .
H31B H 0.913983 0.883776 0.686532 0.048 Uiso 1 1 calc R . . . .
C32 C 0.8429(7) 1.0522(15) 0.6611(2) 0.041(2) Uani 1 1 d . . . . .
H32A H 0.842350 1.170045 0.659105 0.049 Uiso 1 1 calc R . . . .
H32B H 0.786714 1.017809 0.669689 0.049 Uiso 1 1 calc R . . . .
C33 C 0.8560(6) 0.9781(14) 0.6273(2) 0.039(2) Uani 1 1 d . . . . .
H33A H 0.912450 1.011564 0.618767 0.047 Uiso 1 1 calc R . . . .
H33B H 0.855860 0.860241 0.629197 0.047 Uiso 1 1 calc R . . . .
S5A S 0.9040(2) 1.1981(5) 0.84562(8) 0.0355(8) Uani 0.708(7) 1 d D U . C 1
C23A C 0.9611(8) 1.121(2) 0.8136(2) 0.032(2) Uani 0.708(7) 1 d D U . C 1
C24A C 0.9741(9) 1.137(2) 0.8775(2) 0.040(2) Uani 0.708(7) 1 d D U . C 1
H24A H 0.968736 1.153588 0.900723 0.048 Uiso 0.708(7) 1 calc R . . C 1
C25A C 1.0397(8) 1.058(2) 0.8617(3) 0.039(2) Uani 0.708(7) 1 d D U . C 1
H25A H 1.089088 1.018950 0.873796 0.047 Uiso 0.708(7) 1 calc R . . C 1
C26A C 1.0298(9) 1.038(2) 0.8264(3) 0.039(3) Uani 0.708(7) 1 d D U . C 1
H26A H 1.066821 0.974100 0.813494 0.047 Uiso 0.708(7) 1 calc R . . C 1
S5B S 1.0514(6) 1.0327(17) 0.8296(2) 0.0355(8) Uani 0.292(7) 1 d D U . C 2
C23B C 0.9538(17) 1.104(6) 0.8147(3) 0.032(2) Uani 0.292(7) 1 d D U . C 2
C24B C 1.036(2) 1.063(5) 0.8716(3) 0.040(2) Uani 0.292(7) 1 d D U . C 2
H24B H 1.067795 1.021271 0.890385 0.048 Uiso 0.292(7) 1 calc R . . C 2
C25B C 0.966(2) 1.165(5) 0.8704(5) 0.039(2) Uani 0.292(7) 1 d D U . C 2
H25B H 0.943901 1.207975 0.890347 0.047 Uiso 0.292(7) 1 calc R . . C 2
C26B C 0.9269(19) 1.205(4) 0.8388(6) 0.039(3) Uani 0.292(7) 1 d D U . C 2
H26B H 0.887383 1.290298 0.835028 0.047 Uiso 0.292(7) 1 calc R . . C 2
O1 O 0.6349(5) 0.8734(10) 0.6174(2) 0.0502(19) Uani 1 1 d . . . . .
H1A H 0.604159 0.873829 0.635163 0.075 Uiso 1 1 d G . . . .
H1B H 0.598309 0.896942 0.601173 0.075 Uiso 1 1 d G . . . .

loop_
_atom_site_aniso_label
_atom_site_aniso_U_11
_atom_site_aniso_U_22
_atom_site_aniso_U_33
_atom_site_aniso_U_23
_atom_site_aniso_U_13
_atom_site_aniso_U_12
Pb1 0.0265(2) 0.0229(3) 0.0294(2) 0.00080(18) 0.00179(16) 0.00629(19)
Pb2 0.02111(15) 0.02228(18) 0.03029(15) -0.00306(13) -0.00320(11) 0.00388(13)
Pb3 0.0359(3) 0.0192(2) 0.0368(2) -0.00193(19) -0.01545(19) 0.0057(2)
I1 0.0319(3) 0.0173(3) 0.0269(2) -0.00246(19) 0.00056(19) 0.0002(2)
I2 0.0317(3) 0.0281(3) 0.0251(2) -0.0013(2) -0.00298(19) -0.0030(2)
I3 0.0296(3) 0.0233(3) 0.0418(3) -0.0053(2) -0.0095(2) -0.0038(2)
I4 0.0358(3) 0.0393(3) 0.0276(2) -0.0077(2) -0.0016(2) 0.0058(3)
I5 0.0221(2) 0.0210(3) 0.0365(2) 0.0059(2) -0.00239(19) 0.0008(2)
I6 0.0258(3) 0.0194(3) 0.0515(3) 0.0028(2) -0.0050(2) 0.0056(2)
I7 0.0280(3) 0.0307(3) 0.0325(2) 0.0011(2) 0.0032(2) 0.0028(2)
S2 0.0327(11) 0.0316(12) 0.0260(8) 0.0001(8) 0.0027(7) 0.0090(10)
C5 0.031(4) 0.021(4) 0.021(3) 0.003(3) -0.001(3) -0.010(4)
C6 0.022(4) 0.033(5) 0.029(4) 0.001(4) 0.006(3) 0.004(4)
C7 0.027(4) 0.025(5) 0.029(4) 0.005(4) -0.003(3) 0.000(4)
C8 0.040(5) 0.025(5) 0.025(4) 0.000(3) 0.003(3) 0.006(4)
C9 0.059(6) 0.020(5) 0.030(4) 0.001(4) 0.003(4) -0.001(5)
C10 0.032(5) 0.046(6) 0.031(4) -0.001(4) 0.002(4) -0.002(5)
S1A 0.0369(14) 0.0423(17) 0.0201(10) -0.0006(10) 0.0023(9) 0.0061(12)
N1A 0.031(5) 0.036(7) 0.033(5) -0.005(5) 0.002(4) 0.014(5)
C1A 0.030(3) 0.033(4) 0.025(3) 0.004(3) -0.001(3) -0.003(3)
C2A 0.044(4) 0.044(4) 0.024(3) 0.011(4) -0.009(3) 0.003(4)
C3A 0.039(4) 0.042(5) 0.030(4) 0.012(4) -0.015(3) 0.003(4)
C4A 0.036(5) 0.039(5) 0.034(4) 0.006(4) -0.008(4) 0.002(4)
C11A 0.051(7) 0.017(17) 0.025(4) -0.005(6) -0.006(4) 0.014(9)
S1B 0.0369(14) 0.0423(17) 0.0201(10) -0.0006(10) 0.0023(9) 0.0061(12)
N1B 0.031(5) 0.036(7) 0.033(5) -0.005(5) 0.002(4) 0.014(5)
C1B 0.030(3) 0.033(4) 0.025(3) 0.004(3) -0.001(3) -0.003(3)
C2B 0.044(4) 0.044(4) 0.024(3) 0.011(4) -0.009(3) 0.003(4)
C3B 0.039(4) 0.042(5) 0.030(4) 0.012(4) -0.015(3) 0.003(4)
C4B 0.036(5) 0.039(5) 0.034(4) 0.006(4) -0.008(4) 0.002(4)
C11B 0.051(7) 0.017(17) 0.025(4) -0.005(6) -0.006(4) 0.014(9)
S3 0.0385(12) 0.0491(16) 0.0374(11) -0.0024(11) 0.0016(9) 0.0114(12)
S4 0.0347(11) 0.0336(13) 0.0358(10) 0.0034(9) 0.0056(9) 0.0096(10)
N2 0.034(4) 0.031(5) 0.041(4) 0.004(4) 0.002(3) 0.001(4)
C12 0.022(4) 0.027(5) 0.036(4) 0.003(4) 0.003(3) -0.001(4)
C13 0.031(5) 0.034(5) 0.042(5) 0.003(4) -0.004(4) 0.000(4)
C14 0.031(5) 0.040(6) 0.042(5) 0.008(5) -0.001(4) 0.006(5)
C15 0.034(5) 0.047(7) 0.042(5) 0.009(5) -0.006(4) -0.005(5)
C16 0.024(4) 0.021(5) 0.041(4) -0.001(4) 0.001(3) -0.002(4)
C17 0.025(4) 0.026(5) 0.039(4) -0.003(4) 0.004(3) -0.002(4)
C18 0.034(5) 0.017(4) 0.042(5) 0.001(4) 0.002(4) 0.003(4)
C19 0.029(4) 0.028(5) 0.039(4) 0.002(4) 0.002(4) -0.007(4)
C20 0.050(6) 0.034(6) 0.034(4) 0.003(4) 0.005(4) -0.004(5)
C21 0.045(6) 0.038(6) 0.041(5) -0.004(5) -0.004(4) -0.005(5)
C22 0.037(5) 0.036(6) 0.038(5) -0.005(4) -0.003(4) -0.009(5)
S6 0.0309(11) 0.0435(15) 0.0339(10) -0.0074(10) 0.0036(8) -0.0012(10)
N3 0.041(5) 0.042(5) 0.041(4) 0.002(4) 0.003(4) 0.001(4)
C27 0.031(4) 0.021(5) 0.032(4) -0.001(3) 0.003(3) -0.012(4)
C28 0.031(5) 0.035(5) 0.039(5) 0.002(4) 0.001(4) -0.004(4)
C29 0.033(5) 0.032(5) 0.042(5) 0.006(4) 0.000(4) 0.000(4)
C30 0.031(5) 0.045(6) 0.031(4) 0.007(4) -0.010(3) -0.012(5)
C31 0.031(5) 0.054(7) 0.035(4) 0.005(5) 0.002(4) 0.004(5)
C32 0.037(5) 0.056(7) 0.030(4) 0.001(5) -0.002(4) 0.002(5)
C33 0.032(5) 0.058(7) 0.027(4) -0.005(4) 0.000(3) 0.003(5)
S5A 0.0267(15) 0.051(2) 0.0287(13) -0.0093(13) 0.0004(10) -0.0019(15)
C23A 0.023(4) 0.039(5) 0.033(3) 0.001(3) 0.002(3) -0.012(4)
C24A 0.040(4) 0.051(5) 0.029(4) 0.002(4) -0.008(4) -0.011(4)
C25A 0.039(4) 0.048(5) 0.031(4) 0.009(5) -0.012(4) -0.017(4)
C26A 0.030(5) 0.044(5) 0.043(5) 0.007(4) 0.000(4) -0.016(5)
S5B 0.0267(15) 0.051(2) 0.0287(13) -0.0093(13) 0.0004(10) -0.0019(15)
C23B 0.023(4) 0.039(5) 0.033(3) 0.001(3) 0.002(3) -0.012(4)
C24B 0.040(4) 0.051(5) 0.029(4) 0.002(4) -0.008(4) -0.011(4)
C25B 0.039(4) 0.048(5) 0.031(4) 0.009(5) -0.012(4) -0.017(4)
C26B 0.030(5) 0.044(5) 0.043(5) 0.007(4) 0.000(4) -0.016(5)
O1 0.047(4) 0.040(4) 0.063(5) 0.003(4) -0.008(4) 0.005(4)

loop_
_atom_type_symbol
_atom_type_description
_atom_type_scat_dispersion_real
_atom_type_scat_dispersion_imag
_atom_type_scat_source
C C 0.0181 0.0091 'International Tables Vol C Tables 4.2.6.8 and 6.1.1.4'
H H 0.0000 0.0000 'International Tables Vol C Tables 4.2.6.8 and 6.1.1.4'
I I -0.3257 6.8362 'International Tables Vol C Tables 4.2.6.8 and 6.1.1.4'
N N 0.0311 0.0180 'International Tables Vol C Tables 4.2.6.8 and 6.1.1.4'
O O 0.0492 0.0322 'International Tables Vol C Tables 4.2.6.8 and 6.1.1.4'
Pb Pb -4.0753 8.5060 'International Tables Vol C Tables 4.2.6.8 and 6.1.1.4'
S S 0.3331 0.5567 'International Tables Vol C Tables 4.2.6.8 and 6.1.1.4'

loop_
_exptl_crystal_face_index_h
_exptl_crystal_face_index_k
_exptl_crystal_face_index_l
_exptl_crystal_face_perp_dist
0 5 -7 0.0450
0 -5 7 0.0450
-9 -1 11 0.0329
9 1 -11 0.0329
2 -2 -24 0.0453
-2 2 24 0.0453

loop_
_geom_angle_atom_site_label_1
_geom_angle_atom_site_label_2
_geom_angle_atom_site_label_3
_geom_angle
_geom_angle_site_symmetry_1
_geom_angle_site_symmetry_3
_geom_angle_publ_flag
I1 Pb1 I1 180.0 3_566 . ?
I2 Pb1 I1 93.493(14) 3_566 . ?
I2 Pb1 I1 86.506(14) . . ?
I2 Pb1 I1 93.495(14) . 3_566 ?
I2 Pb1 I1 86.506(14) 3_566 3_566 ?
I2 Pb1 I2 180.0 . 3_566 ?
I5 Pb1 I1 94.250(14) . 3_566 ?
I5 Pb1 I1 85.749(14) . . ?
I5 Pb1 I1 85.751(14) 3_566 3_566 ?
I5 Pb1 I1 94.251(14) 3_566 . ?
I5 Pb1 I2 90.289(14) 3_566 . ?
I5 Pb1 I2 89.712(14) 3_566 3_566 ?
I5 Pb1 I2 90.287(13) . 3_566 ?
I5 Pb1 I2 89.712(14) . . ?
I5 Pb1 I5 180.0 3_566 . ?
I1 Pb2 I2 85.012(15) . . ?
I3 Pb2 I1 167.163(18) . . ?
I3 Pb2 I2 87.230(17) . . ?
I3 Pb2 I4 86.294(18) . . ?
I3 Pb2 I5 84.646(17) . . ?
I3 Pb2 I6 92.175(17) . 3_666 ?
I4 Pb2 I1 101.398(17) . . ?
I4 Pb2 I2 173.52(2) . . ?
I4 Pb2 I5 91.676(17) . . ?
I4 Pb2 I6 92.431(18) . 3_666 ?
I5 Pb2 I1 84.868(16) . . ?
I5 Pb2 I2 87.931(16) . . ?
I6 Pb2 I1 97.693(17) 3_666 . ?
I6 Pb2 I2 87.599(17) 3_666 . ?
I6 Pb2 I5 174.635(19) 3_666 . ?
I3 Pb3 I3 180.0 . 3_676 ?
I3 Pb3 I6 83.020(15) . 3_676 ?
I3 Pb3 I6 96.980(15) 3_676 3_676 ?
I3 Pb3 I6 83.019(15) 3_676 . ?
I3 Pb3 I6 96.981(15) . . ?
I3 Pb3 I7 91.210(15) 3_676 3_676 ?
I3 Pb3 I7 91.212(15) . . ?
I3 Pb3 I7 88.788(15) . 3_676 ?
I3 Pb3 I7 88.790(15) 3_676 . ?
I6 Pb3 I6 180.0 . 3_676 ?
I6 Pb3 I7 90.734(15) . . ?
I6 Pb3 I7 89.266(15) . 3_676 ?
I6 Pb3 I7 90.735(15) 3_676 3_676 ?
I6 Pb3 I7 89.265(15) 3_676 . ?
I7 Pb3 I7 180.0 . 3_676 ?
Pb1 I1 Pb2 74.410(12) . . ?
Pb1 I2 Pb2 74.880(12) . . ?
Pb2 I3 Pb3 142.19(2) . . ?
Pb1 I5 Pb2 76.241(13) . . ?
Pb3 I6 Pb2 151.52(2) . 3_666 ?
C8 S2 C5 91.5(4) . . ?
C6 C5 S2 110.5(6) . . ?
C6 C5 C1A 129.7(8) . . ?
C6 C5 C1B 127.6(12) . . ?
C1A C5 S2 119.7(6) . . ?
C1B C5 S2 121.8(11) . . ?
C5 C6 H6 122.9 . . ?
C5 C6 C7 114.2(8) . . ?
C7 C6 H6 122.9 . . ?
C6 C7 H7 123.6 . . ?
C8 C7 C6 112.8(8) . . ?
C8 C7 H7 123.6 . . ?
C7 C8 S2 110.9(6) . . ?
C7 C8 C9 126.7(9) . . ?
C9 C8 S2 122.4(7) . . ?
C8 C9 H9A 108.5 . . ?
C8 C9 H9B 108.5 . . ?
C8 C9 C10 114.9(8) . . ?
H9A C9 H9B 107.5 . . ?
C10 C9 H9A 108.5 . . ?
C10 C9 H9B 108.5 . . ?
C9 C10 H10A 111.1 . . ?
C9 C10 H10B 111.1 . . ?
C9 C10 H10C 107.2 . . ?
C9 C10 H10D 107.2 . . ?
C9 C10 C11A 103.4(9) . . ?
C9 C10 C11B 120.5(11) . . ?
H10A C10 H10B 109.1 . . ?
H10C C10 H10D 106.8 . . ?
C11A C10 H10A 111.1 . . ?
C11A C10 H10B 111.1 . . ?
C11B C10 H10C 107.2 . . ?
C11B C10 H10D 107.2 . . ?
C1A S1A C2A 95.0(4) . . ?
H1AA N1A H1AB 109.5 . . ?
H1AA N1A H1AC 109.5 . . ?
H1AB N1A H1AC 109.5 . . ?
C11A N1A H1AA 109.5 . . ?
C11A N1A H1AB 109.5 . . ?
C11A N1A H1AC 109.5 . . ?
C5 C1A S1A 119.4(7) . . ?
C4A C1A C5 130.5(8) . . ?
C4A C1A S1A 110.1(6) . . ?
S1A C2A H2A 126.7 . . ?
C3A C2A S1A 106.5(6) . . ?
C3A C2A H2A 126.7 . . ?
C2A C3A H3A 122.0 . . ?
C2A C3A C4A 116.1(7) . . ?
C4A C3A H3A 122.0 . . ?
C1A C4A C3A 112.3(8) . . ?
C1A C4A H4A 123.9 . . ?
C3A C4A H4A 123.9 . . ?
C10 C11A H11A 109.3 . . ?
C10 C11A H11B 109.3 . . ?
N1A C11A C10 111.5(11) . . ?
N1A C11A H11A 109.3 . . ?
N1A C11A H11B 109.3 . . ?
H11A C11A H11B 108.0 . . ?
C1B S1B C2B 100.2(7) . . ?
H1BA N1B H1BB 109.5 . . ?
H1BA N1B H1BC 109.5 . . ?
H1BB N1B H1BC 109.5 . . ?
C11B N1B H1BA 109.5 . . ?
C11B N1B H1BB 109.5 . . ?
C11B N1B H1BC 109.5 . . ?
C5 C1B S1B 127.0(16) . . ?
C4B C1B C5 126.7(18) . . ?
C4B C1B S1B 106.3(8) . . ?
S1B C2B H2B 129.5 . . ?
C3B C2B S1B 101.0(8) . . ?
C3B C2B H2B 129.5 . . ?
C2B C3B H3B 120.3 . . ?
C2B C3B C4B 119.3(11) . . ?
C4B C3B H3B 120.3 . . ?
C1B C4B C3B 113.1(10) . . ?
C1B C4B H4B 123.5 . . ?
C3B C4B H4B 123.5 . . ?
C10 C11B H11C 109.3 . . ?
C10 C11B H11D 109.3 . . ?
N1B C11B C10 111.5(11) . . ?
N1B C11B H11C 109.3 . . ?
N1B C11B H11D 109.3 . . ?
H11C C11B H11D 108.0 . . ?
C15 S3 C12 91.8(5) . . ?
C16 S4 C19 92.1(4) . . ?
H2C N2 H2D 109.5 . . ?
H2C N2 H2E 109.5 . . ?
H2D N2 H2E 109.5 . . ?
C22 N2 H2C 109.5 . . ?
C22 N2 H2D 109.5 . . ?
C22 N2 H2E 109.5 . . ?
C13 C12 S3 109.5(7) . . ?
C13 C12 C16 129.4(9) . . ?
C16 C12 S3 121.1(7) . . ?
C12 C13 H13 123.1 . . ?
C12 C13 C14 113.9(9) . . ?
C14 C13 H13 123.1 . . ?
C13 C14 H14 123.8 . . ?
C15 C14 C13 112.5(9) . . ?
C15 C14 H14 123.8 . . ?
S3 C15 H15 123.9 . . ?
C14 C15 S3 112.3(8) . . ?
C14 C15 H15 123.9 . . ?
C12 C16 S4 120.5(7) . . ?
C17 C16 S4 110.7(7) . . ?
C17 C16 C12 128.9(9) . . ?
C16 C17 H17 123.3 . . ?
C16 C17 C18 113.4(8) . . ?
C18 C17 H17 123.3 . . ?
C17 C18 H18 123.1 . . ?
C19 C18 C17 113.7(9) . . ?
C19 C18 H18 123.1 . . ?
C18 C19 S4 110.2(7) . . ?
C18 C19 C20 129.8(10) . . ?
C20 C19 S4 119.8(8) . . ?
C19 C20 H20A 109.3 . . ?
C19 C20 H20B 109.3 . . ?
C19 C20 C21 111.5(9) . . ?
H20A C20 H20B 108.0 . . ?
C21 C20 H20A 109.3 . . ?
C21 C20 H20B 109.3 . . ?
C20 C21 H21A 109.3 . . ?
C20 C21 H21B 109.3 . . ?
H21A C21 H21B 107.9 . . ?
C22 C21 C20 111.8(8) . . ?
C22 C21 H21A 109.3 . . ?
C22 C21 H21B 109.3 . . ?
N2 C22 C21 109.6(8) . . ?
N2 C22 H22A 109.7 . . ?
N2 C22 H22B 109.7 . . ?
C21 C22 H22A 109.7 . . ?
C21 C22 H22B 109.7 . . ?
H22A C22 H22B 108.2 . . ?
C30 S6 C27 91.9(5) . . ?
H3C N3 H3D 109.5 . . ?
H3C N3 H3E 109.5 . . ?
H3D N3 H3E 109.5 . . ?
C33 N3 H3C 109.5 . . ?
C33 N3 H3D 109.5 . . ?
C33 N3 H3E 109.5 . . ?
C28 C27 S6 112.2(7) . . ?
C28 C27 C23A 128.7(9) . . ?
C28 C27 C23B 128.5(11) . . ?
C23A C27 S6 119.1(8) . . ?
C23B C27 S6 118.8(11) . . ?
C27 C28 H28 124.5 . . ?
C27 C28 C29 111.0(9) . . ?
C29 C28 H28 124.5 . . ?
C28 C29 H29 122.3 . . ?
C30 C29 C28 115.4(9) . . ?
C30 C29 H29 122.3 . . ?
C29 C30 S6 109.5(7) . . ?
C29 C30 C31 132.3(9) . . ?
C31 C30 S6 118.2(8) . . ?
C30 C31 H31A 109.0 . . ?
C30 C31 H31B 109.0 . . ?
H31A C31 H31B 107.8 . . ?
C32 C31 C30 113.0(9) . . ?
C32 C31 H31A 109.0 . . ?
C32 C31 H31B 109.0 . . ?
C31 C32 H32A 109.8 . . ?
C31 C32 H32B 109.8 . . ?
C31 C32 C33 109.4(9) . . ?
H32A C32 H32B 108.2 . . ?
C33 C32 H32A 109.8 . . ?
C33 C32 H32B 109.8 . . ?
N3 C33 C32 109.2(8) . . ?
N3 C33 H33A 109.9 . . ?
N3 C33 H33B 109.9 . . ?
C32 C33 H33A 109.9 . . ?
C32 C33 H33B 109.9 . . ?
H33A C33 H33B 108.3 . . ?
C23A S5A C24A 96.5(5) . . ?
C27 C23A S5A 122.0(8) . . ?
C26A C23A C27 127.9(9) . . ?
C26A C23A S5A 109.2(7) . . ?
S5A C24A H24A 127.5 . . ?
C25A C24A S5A 104.9(6) . . ?
C25A C24A H24A 127.5 . . ?
C24A C25A H25A 121.5 . . ?
C24A C25A C26A 116.9(8) . . ?
C26A C25A H25A 121.5 . . ?
C23A C26A C25A 111.8(8) . . ?
C23A C26A H26A 124.1 . . ?
C25A C26A H26A 124.1 . . ?
C23B S5B C24B 98.1(7) . . ?
C27 C23B S5B 125.4(13) . . ?
C26B C23B C27 122(2) . . ?
C26B C23B S5B 105.0(11) . . ?
S5B C24B H24B 129.6 . . ?
C25B C24B S5B 100.9(9) . . ?
C25B C24B H24B 129.6 . . ?
C24B C25B H25B 120.5 . . ?
C24B C25B C26B 119.0(11) . . ?
C26B C25B H25B 120.5 . . ?
C23B C26B C25B 110.8(11) . . ?
C23B C26B H26B 124.6 . . ?
C25B C26B H26B 124.6 . . ?
H1A O1 H1B 104.5 . . ?

loop_
_geom_bond_atom_site_label_1
_geom_bond_atom_site_label_2
_geom_bond_distance
_geom_bond_site_symmetry_2
_geom_bond_publ_flag
Pb1 I1 3.2448(5) 3_566 ?
Pb1 I1 3.2449(5) . ?
Pb1 I2 3.2032(5) . ?
Pb1 I2 3.2033(5) 3_566 ?
Pb1 I5 3.1730(5) . ?
Pb1 I5 3.1729(5) 3_566 ?
Pb2 I1 3.2667(6) . ?
Pb2 I2 3.2728(6) . ?
Pb2 I3 3.1168(7) . ?
Pb2 I4 3.1511(6) . ?
Pb2 I5 3.2051(6) . ?
Pb2 I6 3.2013(6) 3_666 ?
Pb3 I3 3.1513(5) . ?
Pb3 I3 3.1513(5) 3_676 ?
Pb3 I6 3.1841(5) 3_676 ?
Pb3 I6 3.1841(5) . ?
Pb3 I7 3.2240(5) . ?
Pb3 I7 3.2241(5) 3_676 ?
S2 C5 1.743(8) . ?
S2 C8 1.732(9) . ?
C5 C6 1.345(12) . ?
C5 C1A 1.453(11) . ?
C5 C1B 1.449(10) . ?
C6 H6 0.9500 . ?
C6 C7 1.410(11) . ?
C7 H7 0.9500 . ?
C7 C8 1.361(13) . ?
C8 C9 1.497(12) . ?
C9 H9A 0.9900 . ?
C9 H9B 0.9900 . ?
C9 C10 1.509(13) . ?
C10 H10A 0.9900 . ?
C10 H10B 0.9900 . ?
C10 H10C 0.9900 . ?
C10 H10D 0.9900 . ?
C10 C11A 1.520(10) . ?
C10 C11B 1.517(9) . ?
S1A C1A 1.720(7) . ?
S1A C2A 1.725(7) . ?
N1A H1AA 0.9100 . ?
N1A H1AB 0.9100 . ?
N1A H1AC 0.9100 . ?
N1A C11A 1.485(10) . ?
C1A C4A 1.349(9) . ?
C2A H2A 0.9500 . ?
C2A C3A 1.380(9) . ?
C3A H3A 0.9500 . ?
C3A C4A 1.423(8) . ?
C4A H4A 0.9500 . ?
C11A H11A 0.9900 . ?
C11A H11B 0.9900 . ?
S1B C1B 1.702(9) . ?
S1B C2B 1.723(10) . ?
N1B H1BA 0.9100 . ?
N1B H1BB 0.9100 . ?
N1B H1BC 0.9100 . ?
N1B C11B 1.480(10) . ?
C1B C4B 1.350(10) . ?
C2B H2B 0.9500 . ?
C2B C3B 1.383(10) . ?
C3B H3B 0.9500 . ?
C3B C4B 1.421(9) . ?
C4B H4B 0.9500 . ?
C11B H11C 0.9900 . ?
C11B H11D 0.9900 . ?
S3 C12 1.744(9) . ?
S3 C15 1.723(10) . ?
S4 C16 1.730(9) . ?
S4 C19 1.743(10) . ?
N2 H2C 0.9100 . ?
N2 H2D 0.9100 . ?
N2 H2E 0.9100 . ?
N2 C22 1.478(13) . ?
C12 C13 1.376(13) . ?
C12 C16 1.436(12) . ?
C13 H13 0.9500 . ?
C13 C14 1.419(14) . ?
C14 H14 0.9500 . ?
C14 C15 1.345(15) . ?
C15 H15 0.9500 . ?
C16 C17 1.362(13) . ?
C17 H17 0.9500 . ?
C17 C18 1.414(13) . ?
C18 H18 0.9500 . ?
C18 C19 1.358(13) . ?
C19 C20 1.471(13) . ?
C20 H20A 0.9900 . ?
C20 H20B 0.9900 . ?
C20 C21 1.548(15) . ?
C21 H21A 0.9900 . ?
C21 H21B 0.9900 . ?
C21 C22 1.515(13) . ?
C22 H22A 0.9900 . ?
C22 H22B 0.9900 . ?
S6 C27 1.739(9) . ?
S6 C30 1.735(9) . ?
N3 H3C 0.9100 . ?
N3 H3D 0.9100 . ?
N3 H3E 0.9100 . ?
N3 C33 1.496(12) . ?
C27 C28 1.355(14) . ?
C27 C23A 1.431(13) . ?
C27 C23B 1.451(9) . ?
C28 H28 0.9500 . ?
C28 C29 1.425(14) . ?
C29 H29 0.9500 . ?
C29 C30 1.362(15) . ?
C30 C31 1.497(14) . ?
C31 H31A 0.9900 . ?
C31 H31B 0.9900 . ?
C31 C32 1.492(13) . ?
C32 H32A 0.9900 . ?
C32 H32B 0.9900 . ?
C32 C33 1.511(13) . ?
C33 H33A 0.9900 . ?
C33 H33B 0.9900 . ?
S5A C23A 1.711(8) . ?
S5A C24A 1.726(8) . ?
C23A C26A 1.356(9) . ?
C24A H24A 0.9500 . ?
C24A C25A 1.383(9) . ?
C25A H25A 0.9500 . ?
C25A C26A 1.428(9) . ?
C26A H26A 0.9500 . ?
S5B C23B 1.714(10) . ?
S5B C24B 1.728(10) . ?
C23B C26B 1.358(10) . ?
C24B H24B 0.9500 . ?
C24B C25B 1.386(10) . ?
C25B H25B 0.9500 . ?
C25B C26B 1.426(10) . ?
C26B H26B 0.9500 . ?
O1 H1A 0.8704 . ?
O1 H1B 0.8703 . ?

loop_
_geom_torsion_atom_site_label_1
_geom_torsion_atom_site_label_2
_geom_torsion_atom_site_label_3
_geom_torsion_atom_site_label_4
_geom_torsion
_geom_torsion_site_symmetry_1
_geom_torsion_site_symmetry_2
_geom_torsion_site_symmetry_3
_geom_torsion_site_symmetry_4
_geom_torsion_publ_flag
S2 C5 C6 C7 -2.3(11) . . . . ?
S2 C5 C1A S1A 168.6(6) . . . . ?
S2 C5 C1A C4A -10.4(19) . . . . ?
S2 C5 C1B S1B -13.0(19) . . . . ?
S2 C5 C1B C4B 167.0(19) . . . . ?
S2 C8 C9 C10 82.2(11) . . . . ?
C5 S2 C8 C7 0.4(8) . . . . ?
C5 S2 C8 C9 177.8(9) . . . . ?
C5 C6 C7 C8 2.6(13) . . . . ?
C5 C1A C4A C3A -179.7(12) . . . . ?
C5 C1B C4B C3B 180.0(3) . . . . ?
C6 C5 C1A S1A -7.1(16) . . . . ?
C6 C5 C1A C4A 173.8(14) . . . . ?
C6 C5 C1B S1B 170.1(14) . . . . ?
C6 C5 C1B C4B -9.9(15) . . . . ?
C6 C7 C8 S2 -1.7(11) . . . . ?
C6 C7 C8 C9 -179.0(10) . . . . ?
C7 C8 C9 C10 -100.8(12) . . . . ?
C8 S2 C5 C6 1.1(7) . . . . ?
C8 S2 C5 C1A -175.4(9) . . . . ?
C8 S2 C5 C1B -176.4(10) . . . . ?
C8 C9 C10 C11A 172.4(17) . . . . ?
C8 C9 C10 C11B 173.8(16) . . . . ?
C9 C10 C11A N1A -167(2) . . . . ?
C9 C10 C11B N1B 39(3) . . . . ?
S1A C1A C4A C3A 1.2(17) . . . . ?
S1A C2A C3A C4A 0.9(16) . . . . ?
C1A C5 C6 C7 173.8(10) . . . . ?
C1A S1A C2A C3A -0.2(11) . . . . ?
C2A S1A C1A C5 -179.8(9) . . . . ?
C2A S1A C1A C4A -0.6(13) . . . . ?
C2A C3A C4A C1A -1(2) . . . . ?
S1B C1B C4B C3B 0.0(5) . . . . ?
S1B C2B C3B C4B 0.0(6) . . . . ?
C1B C5 C6 C7 175.0(11) . . . . ?
C1B S1B C2B C3B 0.0(4) . . . . ?
C2B S1B C1B C5 180.00(18) . . . . ?
C2B S1B C1B C4B 0.0(3) . . . . ?
C2B C3B C4B C1B 0.0(7) . . . . ?
S3 C12 C13 C14 -1.5(11) . . . . ?
S3 C12 C16 S4 -175.0(5) . . . . ?
S3 C12 C16 C17 6.7(14) . . . . ?
S4 C16 C17 C18 -0.3(11) . . . . ?
S4 C19 C20 C21 72.0(11) . . . . ?
C12 S3 C15 C14 1.2(9) . . . . ?
C12 C13 C14 C15 2.5(14) . . . . ?
C12 C16 C17 C18 178.2(9) . . . . ?
C13 C12 C16 S4 4.1(15) . . . . ?
C13 C12 C16 C17 -174.2(10) . . . . ?
C13 C14 C15 S3 -2.3(13) . . . . ?
C15 S3 C12 C13 0.2(8) . . . . ?
C15 S3 C12 C16 179.4(8) . . . . ?
C16 S4 C19 C18 0.2(8) . . . . ?
C16 S4 C19 C20 -174.9(8) . . . . ?
C16 C12 C13 C14 179.3(10) . . . . ?
C16 C17 C18 C19 0.4(12) . . . . ?
C17 C18 C19 S4 -0.4(11) . . . . ?
C17 C18 C19 C20 174.1(10) . . . . ?
C18 C19 C20 C21 -102.0(12) . . . . ?
C19 S4 C16 C12 -178.5(8) . . . . ?
C19 S4 C16 C17 0.1(8) . . . . ?
C19 C20 C21 C22 -177.6(9) . . . . ?
C20 C21 C22 N2 178.4(8) . . . . ?
S6 C27 C28 C29 -0.2(11) . . . . ?
S6 C27 C23A S5A -164.5(10) . . . . ?
S6 C27 C23A C26A 4(3) . . . . ?
S6 C27 C23B S5B 27(5) . . . . ?
S6 C27 C23B C26B 173(3) . . . . ?
S6 C30 C31 C32 170.9(8) . . . . ?
C27 S6 C30 C29 0.2(8) . . . . ?
C27 S6 C30 C31 -177.3(8) . . . . ?
C27 C28 C29 C30 0.4(13) . . . . ?
C27 C23A C26A C25A -177.1(18) . . . . ?
C27 C23B C26B C25B -176(4) . . . . ?
C28 C27 C23A S5A 16(2) . . . . ?
C28 C27 C23A C26A -175.6(17) . . . . ?
C28 C27 C23B S5B -162(2) . . . . ?
C28 C27 C23B C26B -17(5) . . . . ?
C28 C29 C30 S6 -0.4(11) . . . . ?
C28 C29 C30 C31 176.6(11) . . . . ?
C29 C30 C31 C32 -5.9(17) . . . . ?
C30 S6 C27 C28 0.0(8) . . . . ?
C30 S6 C27 C23A -179.5(12) . . . . ?
C30 S6 C27 C23B 172(2) . . . . ?
C30 C31 C32 C33 178.9(9) . . . . ?
C31 C32 C33 N3 -179.4(9) . . . . ?
S5A C23A C26A C25A -8(2) . . . . ?
S5A C24A C25A C26A -5(2) . . . . ?
C23A C27 C28 C29 179.2(13) . . . . ?
C23A S5A C24A C25A 0.1(16) . . . . ?
C24A S5A C23A C27 174.7(16) . . . . ?
C24A S5A C23A C26A 4.5(17) . . . . ?
C24A C25A C26A C23A 8(3) . . . . ?
S5B C23B C26B C25B -24(4) . . . . ?
S5B C24B C25B C26B 3(5) . . . . ?
C23B C27 C28 C29 -171(3) . . . . ?
C23B S5B C24B C25B -15(4) . . . . ?
C24B S5B C23B C27 174(4) . . . . ?
C24B S5B C23B C26B 24(3) . . . . ?
C24B C25B C26B C23B 15(6) . . . . ?

loop_
_exptl_oxdiff_crystal_face_indexfrac_h
_exptl_oxdiff_crystal_face_indexfrac_k
_exptl_oxdiff_crystal_face_indexfrac_l
_exptl_oxdiff_crystal_face_x
_exptl_oxdiff_crystal_face_y
_exptl_oxdiff_crystal_face_z
-0.2026 5.2326 -7.0637 -0.1906 -0.0162 -0.9815
0.2026 -5.2326 7.0637 0.1906 0.0162 0.9815
-9.0454 -1.0812 10.8806 0.9928 0.0789 0.0902
9.0454 1.0812 -10.8806 -0.9928 -0.0789 -0.0902
2.1232 -1.9962 -23.7494 -0.5547 0.8056 0.2082
-2.1232 1.9962 23.7494 0.5547 -0.8056 -0.2082
